data_2230521
loop_
_publ_author_name
'Vinduvahini, M.'
'Saha, Binoy Krishna'
Mahalakhmi
'Revanasiddappa, H. D.'
'Devarajegowda, H. C.'

_publ_section_title
;
 <i>N</i>-{3-[2-(4-Fluorophenoxy)ethyl]-2,4-dioxo-1,3-diazaspiro[4.5]decan-7-yl}-4-methylbenzamide
;
_journal_coeditor_code WN2425
_journal_issue 6
_journal_name_full 'Acta Crystallographica Section E'
_journal_page_first o1440
_journal_page_last o1441
_journal_paper_doi 10.1107/S1600536811017946
_journal_volume 67
_journal_year 2011
_chemical_formula_iupac 'C24 H26 F N3 O4'
_chemical_formula_moiety 'C24 H26 F N3 O4'
_chemical_formula_sum 'C24 H26 F N3 O4'
_chemical_formula_weight 439.48
_chemical_melting_point 419
_chemical_name_systematic
;
<i>N</i>-{3-[2-(4-Fluorophenoxy)ethyl]-2,4-dioxo-1,3-diazaspiro[4.5]decan-
7-yl}-4-methylbenzamide
;
_space_group_IT_number 2
_symmetry_cell_setting triclinic
_symmetry_space_group_name_Hall '-P 1'
_symmetry_space_group_name_H-M 'P -1'
_atom_sites_solution_hydrogens geom
_atom_sites_solution_primary direct
_atom_sites_solution_secondary difmap
_audit_creation_method SHELXL-97
_cell_angle_alpha 99.239(15)
_cell_angle_beta 106.550(14)
_cell_angle_gamma 107.417(18)
_cell_formula_units_Z 2
_cell_length_a 9.1436(17)
_cell_length_b 10.103(2)
_cell_length_c 13.939(2)
_cell_measurement_reflns_used 3967
_cell_measurement_temperature 293(2)
_cell_measurement_theta_max 25.00
_cell_measurement_theta_min 2.65
_cell_volume 1134.4(4)
_computing_cell_refinement '<i>CrysAlis PRO CCD</i> (Oxford Diffraction, 2010)'
_computing_data_collection '<i>CrysAlis PRO CCD</i> (Oxford Diffraction, 2010)'
_computing_data_reduction '<i>CrysAlis PRO RED</i> (Oxford Diffraction, 2010)'
_computing_molecular_graphics
;
<i>ORTEP-3</i> (Farrugia, 1997) and <i>CAMERON</i> (Watkin <i>et
al.</i>,
1993)
;
_computing_publication_material '<i>WinGX</i> (Farrugia, 1999)'
_computing_structure_refinement '<i>SHELXL97</i> (Sheldrick, 2008)'
_computing_structure_solution '<i>SHELXS97</i> (Sheldrick, 2008)'
_diffrn_ambient_temperature 293(2)
_diffrn_detector_area_resol_mean 15.9821
_diffrn_measured_fraction_theta_full 0.996
_diffrn_measured_fraction_theta_max 0.996
_diffrn_measurement_device_type 'Oxford Diffraction Xcalibur'
_diffrn_measurement_method \w
_diffrn_radiation_monochromator graphite
_diffrn_radiation_source 'fine-focus sealed tube'
_diffrn_radiation_type MoK\a
_diffrn_radiation_wavelength 0.71073
_diffrn_reflns_av_R_equivalents 0.0449
_diffrn_reflns_av_sigmaI/netI 0.0669
_diffrn_reflns_limit_h_max 10
_diffrn_reflns_limit_h_min -10
_diffrn_reflns_limit_k_max 12
_diffrn_reflns_limit_k_min -12
_diffrn_reflns_limit_l_max 16
_diffrn_reflns_limit_l_min -16
_diffrn_reflns_number 7145
_diffrn_reflns_theta_full 25.00
_diffrn_reflns_theta_max 25.00
_diffrn_reflns_theta_min 2.65
_diffrn_standards_number 0
_exptl_absorpt_coefficient_mu 0.094
_exptl_absorpt_correction_T_max 1.0000
_exptl_absorpt_correction_T_min 0.7700
_exptl_absorpt_correction_type multi-scan
_exptl_absorpt_process_details '(<i>CrysAlis PRO RED</i>; Oxford Diffraction, 2010)'
_exptl_crystal_colour colourless
_exptl_crystal_density_diffrn 1.287
_exptl_crystal_density_method 'not measured'
_exptl_crystal_description prism
_exptl_crystal_F_000 464
_exptl_crystal_size_max 0.22
_exptl_crystal_size_mid 0.15
_exptl_crystal_size_min 0.12
_refine_diff_density_max 0.211
_refine_diff_density_min -0.189
_refine_ls_extinction_method none
_refine_ls_goodness_of_fit_ref 0.897
_refine_ls_hydrogen_treatment constr
_refine_ls_matrix_type full
_refine_ls_number_parameters 289
_refine_ls_number_reflns 3967
_refine_ls_number_restraints 0
_refine_ls_restrained_S_all 0.897
_refine_ls_R_factor_all 0.1021
_refine_ls_R_factor_gt 0.0515
_refine_ls_shift/su_max 0.000
_refine_ls_shift/su_mean 0.000
_refine_ls_structure_factor_coef Fsqd
_refine_ls_weighting_details 'calc w=1/[\s^2^(Fo^2^)+(0.0758P)^2^+0.0000P] where P=(Fo^2^+2Fc^2^)/3'
_refine_ls_weighting_scheme calc
_refine_ls_wR_factor_gt 0.1207
_refine_ls_wR_factor_ref 0.1347
_reflns_number_gt 2163
_reflns_number_total 3967
_reflns_threshold_expression I>2\s(I)
_cod_data_source_file wn2425.cif
_cod_data_source_block I
_cod_original_cell_volume 1134.5(4)
_cod_database_code 2230521
_cod_database_fobs_code 2230521

loop_
_symmetry_equiv_pos_as_xyz
'x, y, z'
'-x, -y, -z'

loop_
_atom_site_type_symbol
_atom_site_label
_atom_site_fract_x
_atom_site_fract_y
_atom_site_fract_z
_atom_site_U_iso_or_equiv
_atom_site_adp_type
_atom_site_calc_flag
_atom_site_refinement_flags
_atom_site_occupancy
_atom_site_symmetry_multiplicity
_atom_site_disorder_assembly
_atom_site_disorder_group
F F1 -0.5189(2) 1.1248(2) -0.66068(14) 0.1221(8) Uani d . 1 1 . .
O O2 -0.0604(2) 1.1356(2) -0.30513(13) 0.0641(5) Uani d . 1 1 . .
O O3 -0.1769(2) 0.91403(17) -0.11175(13) 0.0591(5) Uani d . 1 1 . .
O O4 0.32910(19) 1.06151(17) -0.14001(13) 0.0621(5) Uani d . 1 1 . .
O O5 0.18882(18) 0.46876(16) 0.09178(12) 0.0594(5) Uani d . 1 1 . .
N N6 0.0690(2) 1.01919(18) -0.13490(14) 0.0458(5) Uani d . 1 1 . .
N N7 -0.0049(2) 0.79320(18) -0.12864(13) 0.0459(5) Uani d . 1 1 . .
H H7 -0.0661 0.7084 -0.1313 0.055 Uiso calc R 1 1 . .
N N8 0.3607(2) 0.67071(18) 0.07755(14) 0.0447(5) Uani d . 1 1 . .
H H8 0.4547 0.7397 0.1050 0.054 Uiso calc R 1 1 . .
C C9 -0.4037(4) 1.1332(3) -0.5707(3) 0.0780(10) Uani d . 1 1 . .
C C10 -0.4070(4) 1.1951(3) -0.4784(3) 0.0768(9) Uani d . 1 1 . .
H H10 -0.4858 1.2350 -0.4762 0.092 Uiso calc R 1 1 . .
C C11 -0.2930(3) 1.1989(3) -0.3869(2) 0.0626(7) Uani d . 1 1 . .
H H11 -0.2940 1.2426 -0.3231 0.075 Uiso calc R 1 1 . .
C C12 -0.1786(3) 1.1383(3) -0.39054(19) 0.0532(7) Uani d . 1 1 . .
C C13 -0.1785(3) 1.0763(3) -0.4859(2) 0.0733(8) Uani d . 1 1 . .
H H13 -0.1014 1.0347 -0.4891 0.088 Uiso calc R 1 1 . .
C C14 -0.2902(4) 1.0748(4) -0.5763(2) 0.0835(10) Uani d . 1 1 . .
H H14 -0.2879 1.0343 -0.6404 0.100 Uiso calc R 1 1 . .
C C15 -0.0734(3) 1.1746(3) -0.20599(18) 0.0560(7) Uani d . 1 1 . .
H H15A -0.1757 1.1104 -0.2052 0.067 Uiso calc R 1 1 . .
H H15B -0.0723 1.2721 -0.1916 0.067 Uiso calc R 1 1 . .
C C16 0.0680(3) 1.1645(2) -0.12513(19) 0.0585(7) Uani d . 1 1 . .
H H16A 0.1691 1.2258 -0.1293 0.070 Uiso calc R 1 1 . .
H H16B 0.0656 1.2010 -0.0571 0.070 Uiso calc R 1 1 . .
C C17 -0.0530(3) 0.9055(2) -0.12341(17) 0.0447(6) Uani d . 1 1 . .
C C18 0.2006(3) 0.9841(2) -0.13550(16) 0.0458(6) Uani d . 1 1 . .
C C19 0.1618(2) 0.8280(2) -0.12944(16) 0.0393(5) Uani d . 1 1 . .
C C20 0.2797(3) 0.8245(2) -0.02788(16) 0.0402(6) Uani d . 1 1 . .
H H20A 0.3916 0.8675 -0.0249 0.048 Uiso calc R 1 1 . .
H H20B 0.2671 0.8808 0.0304 0.048 Uiso calc R 1 1 . .
C C21 0.2468(3) 0.6706(2) -0.01947(16) 0.0411(6) Uani d . 1 1 . .
H H21 0.1354 0.6307 -0.0189 0.049 Uiso calc R 1 1 . .
C C22 0.2571(3) 0.5788(3) -0.11345(19) 0.0598(7) Uani d . 1 1 . .
H H22A 0.3678 0.6149 -0.1138 0.072 Uiso calc R 1 1 . .
H H22B 0.2324 0.4805 -0.1083 0.072 Uiso calc R 1 1 . .
C C23 0.1382(3) 0.5806(3) -0.21441(19) 0.0645(8) Uani d . 1 1 . .
H H23A 0.0267 0.5373 -0.2168 0.077 Uiso calc R 1 1 . .
H H23B 0.1504 0.5240 -0.2727 0.077 Uiso calc R 1 1 . .
C C24 0.1700(3) 0.7340(3) -0.22326(18) 0.0571(7) Uani d . 1 1 . .
H H24A 0.0890 0.7334 -0.2860 0.069 Uiso calc R 1 1 . .
H H24B 0.2773 0.7738 -0.2282 0.069 Uiso calc R 1 1 . .
C C25 0.3252(3) 0.5671(2) 0.12644(17) 0.0408(6) Uani d . 1 1 . .
C C26 0.4538(2) 0.5767(2) 0.22404(17) 0.0391(5) Uani d . 1 1 . .
C C27 0.6002(3) 0.6884(3) 0.27164(19) 0.0662(8) Uani d . 1 1 . .
H H27 0.6238 0.7647 0.2420 0.079 Uiso calc R 1 1 . .
C C28 0.7148(3) 0.6921(3) 0.3625(2) 0.0723(9) Uani d . 1 1 . .
H H28 0.8133 0.7705 0.3921 0.087 Uiso calc R 1 1 . .
C C29 0.6874(3) 0.5846(3) 0.40928(19) 0.0638(8) Uani d . 1 1 . .
C C30 0.5429(4) 0.4727(4) 0.3620(3) 0.1180(16) Uani d . 1 1 . .
H H30 0.5198 0.3969 0.3922 0.142 Uiso calc R 1 1 . .
C C31 0.4285(3) 0.4671(3) 0.2704(3) 0.1025(13) Uani d . 1 1 . .
H H31 0.3321 0.3868 0.2397 0.123 Uiso calc R 1 1 . .
C C32 0.8132(4) 0.5897(4) 0.5090(2) 0.1124(14) Uani d . 1 1 . .
H H32A 0.7719 0.5052 0.5309 0.169 Uiso calc R 1 1 . .
H H32B 0.8347 0.6739 0.5619 0.169 Uiso calc R 1 1 . .
H H32C 0.9127 0.5933 0.4975 0.169 Uiso calc R 1 1 . .

loop_
_atom_site_aniso_label
_atom_site_aniso_U_11
_atom_site_aniso_U_22
_atom_site_aniso_U_33
_atom_site_aniso_U_12
_atom_site_aniso_U_13
_atom_site_aniso_U_23
F1 0.1175(15) 0.1150(16) 0.0906(13) 0.0165(13) -0.0120(12) 0.0524(12)
O2 0.0677(11) 0.0840(14) 0.0567(11) 0.0419(10) 0.0252(9) 0.0281(10)
O3 0.0558(11) 0.0495(10) 0.0745(12) 0.0177(9) 0.0234(10) 0.0255(9)
O4 0.0522(10) 0.0471(10) 0.0820(12) 0.0029(8) 0.0205(9) 0.0392(9)
O5 0.0469(10) 0.0457(10) 0.0702(11) -0.0024(8) 0.0085(9) 0.0339(9)
N6 0.0492(11) 0.0292(10) 0.0504(11) 0.0061(9) 0.0094(10) 0.0186(9)
N7 0.0410(10) 0.0278(10) 0.0575(12) 0.0006(8) 0.0088(9) 0.0200(9)
N8 0.0381(10) 0.0322(10) 0.0571(11) 0.0031(8) 0.0111(9) 0.0236(9)
C9 0.078(2) 0.071(2) 0.067(2) 0.0094(17) 0.0062(18) 0.0400(18)
C10 0.077(2) 0.075(2) 0.091(2) 0.0356(17) 0.0264(19) 0.0465(19)
C11 0.0764(19) 0.0647(18) 0.0670(17) 0.0395(16) 0.0321(16) 0.0322(15)
C12 0.0574(15) 0.0552(15) 0.0560(16) 0.0213(13) 0.0253(14) 0.0277(13)
C13 0.0655(18) 0.088(2) 0.067(2) 0.0270(17) 0.0276(16) 0.0163(17)
C14 0.094(2) 0.084(2) 0.0567(19) 0.011(2) 0.0255(19) 0.0180(17)
C15 0.0770(18) 0.0440(14) 0.0574(16) 0.0267(13) 0.0279(14) 0.0244(13)
C16 0.0807(18) 0.0293(12) 0.0588(15) 0.0152(12) 0.0164(14) 0.0185(12)
C17 0.0451(14) 0.0358(13) 0.0418(13) 0.0047(11) 0.0057(11) 0.0175(11)
C18 0.0488(14) 0.0351(12) 0.0381(12) 0.0004(12) 0.0041(11) 0.0182(11)
C19 0.0408(12) 0.0308(11) 0.0415(13) 0.0054(10) 0.0116(10) 0.0168(10)
C20 0.0437(12) 0.0306(12) 0.0428(12) 0.0062(10) 0.0149(11) 0.0155(10)
C21 0.0406(12) 0.0327(12) 0.0490(13) 0.0083(10) 0.0150(11) 0.0196(11)
C22 0.0767(18) 0.0399(14) 0.0686(17) 0.0234(13) 0.0290(15) 0.0192(13)
C23 0.089(2) 0.0459(15) 0.0531(15) 0.0195(14) 0.0259(15) 0.0058(13)
C24 0.0681(17) 0.0527(15) 0.0434(14) 0.0113(13) 0.0174(13) 0.0190(13)
C25 0.0421(12) 0.0301(12) 0.0529(13) 0.0106(10) 0.0192(11) 0.0191(11)
C26 0.0404(12) 0.0315(12) 0.0490(13) 0.0121(10) 0.0186(11) 0.0175(10)
C27 0.0681(17) 0.0468(15) 0.0579(15) -0.0049(13) 0.0059(14) 0.0257(13)
C28 0.0620(17) 0.0583(18) 0.0632(17) -0.0048(14) -0.0006(14) 0.0215(15)
C29 0.0542(15) 0.0684(18) 0.0593(16) 0.0170(14) 0.0058(13) 0.0281(14)
C30 0.078(2) 0.092(2) 0.133(3) -0.0113(19) -0.023(2) 0.086(2)
C31 0.0685(19) 0.070(2) 0.117(3) -0.0167(16) -0.0207(18) 0.067(2)
C32 0.082(2) 0.121(3) 0.092(2) 0.010(2) -0.0166(19) 0.055(2)

loop_
_atom_type_symbol
_atom_type_description
_atom_type_scat_dispersion_real
_atom_type_scat_dispersion_imag
_atom_type_scat_source
C C 0.0033 0.0016 'International Tables Vol C Tables 4.2.6.8 and 6.1.1.4'
H H 0.0000 0.0000 'International Tables Vol C Tables 4.2.6.8 and 6.1.1.4'
N N 0.0061 0.0033 'International Tables Vol C Tables 4.2.6.8 and 6.1.1.4'
O O 0.0106 0.0060 'International Tables Vol C Tables 4.2.6.8 and 6.1.1.4'
F F 0.0171 0.0103 'International Tables Vol C Tables 4.2.6.8 and 6.1.1.4'

loop_
_geom_angle_atom_site_label_1
_geom_angle_atom_site_label_2
_geom_angle_atom_site_label_3
_geom_angle_site_symmetry_1
_geom_angle_site_symmetry_3
_geom_angle
_geom_angle_publ_flag
C12 O2 C15 . . 118.2(2) ?
C18 N6 C17 . . 111.22(18) ?
C18 N6 C16 . . 123.88(18) ?
C17 N6 C16 . . 123.7(2) ?
C17 N7 C19 . . 113.54(17) ?
C17 N7 H7 . . 123.2 ?
C19 N7 H7 . . 123.2 ?
C25 N8 C21 . . 122.74(17) ?
C25 N8 H8 . . 118.6 ?
C21 N8 H8 . . 118.6 ?
C10 C9 C14 . . 121.4(3) ?
C10 C9 F1 . . 120.1(4) ?
C14 C9 F1 . . 118.5(4) ?
C9 C10 C11 . . 119.9(3) ?
C9 C10 H10 . . 120.0 ?
C11 C10 H10 . . 120.0 ?
C12 C11 C10 . . 119.8(3) ?
C12 C11 H11 . . 120.1 ?
C10 C11 H11 . . 120.1 ?
C11 C12 O2 . . 124.8(2) ?
C11 C12 C13 . . 118.9(3) ?
O2 C12 C13 . . 116.3(3) ?
C14 C13 C12 . . 121.1(3) ?
C14 C13 H13 . . 119.5 ?
C12 C13 H13 . . 119.5 ?
C9 C14 C13 . . 118.9(3) ?
C9 C14 H14 . . 120.5 ?
C13 C14 H14 . . 120.5 ?
O2 C15 C16 . . 108.8(2) ?
O2 C15 H15A . . 109.9 ?
C16 C15 H15A . . 109.9 ?
O2 C15 H15B . . 109.9 ?
C16 C15 H15B . . 109.9 ?
H15A C15 H15B . . 108.3 ?
N6 C16 C15 . . 114.0(2) ?
N6 C16 H16A . . 108.7 ?
C15 C16 H16A . . 108.7 ?
N6 C16 H16B . . 108.7 ?
C15 C16 H16B . . 108.7 ?
H16A C16 H16B . . 107.6 ?
O3 C17 N7 . . 128.92(19) ?
O3 C17 N6 . . 124.1(2) ?
N7 C17 N6 . . 106.9(2) ?
O4 C18 N6 . . 127.1(2) ?
O4 C18 C19 . . 125.1(2) ?
N6 C18 C19 . . 107.82(17) ?
N7 C19 C24 . . 112.72(18) ?
N7 C19 C20 . . 111.68(16) ?
C24 C19 C20 . . 111.41(19) ?
N7 C19 C18 . . 99.91(19) ?
C24 C19 C18 . . 111.22(16) ?
C20 C19 C18 . . 109.34(17) ?
C21 C20 C19 . . 111.03(17) ?
C21 C20 H20A . . 109.4 ?
C19 C20 H20A . . 109.4 ?
C21 C20 H20B . . 109.4 ?
C19 C20 H20B . . 109.4 ?
H20A C20 H20B . . 108.0 ?
N8 C21 C22 . . 112.08(19) ?
N8 C21 C20 . . 109.75(17) ?
C22 C21 C20 . . 110.07(16) ?
N8 C21 H21 . . 108.3 ?
C22 C21 H21 . . 108.3 ?
C20 C21 H21 . . 108.3 ?
C23 C22 C21 . . 111.5(2) ?
C23 C22 H22A . . 109.3 ?
C21 C22 H22A . . 109.3 ?
C23 C22 H22B . . 109.3 ?
C21 C22 H22B . . 109.3 ?
H22A C22 H22B . . 108.0 ?
C22 C23 C24 . . 110.7(2) ?
C22 C23 H23A . . 109.5 ?
C24 C23 H23A . . 109.5 ?
C22 C23 H23B . . 109.5 ?
C24 C23 H23B . . 109.5 ?
H23A C23 H23B . . 108.1 ?
C23 C24 C19 . . 110.85(17) ?
C23 C24 H24A . . 109.5 ?
C19 C24 H24A . . 109.5 ?
C23 C24 H24B . . 109.5 ?
C19 C24 H24B . . 109.5 ?
H24A C24 H24B . . 108.1 ?
O5 C25 N8 . . 120.7(2) ?
O5 C25 C26 . . 121.51(17) ?
N8 C25 C26 . . 117.78(18) ?
C27 C26 C31 . . 115.8(2) ?
C27 C26 C25 . . 124.64(18) ?
C31 C26 C25 . . 119.5(2) ?
C26 C27 C28 . . 122.2(2) ?
C26 C27 H27 . . 118.9 ?
C28 C27 H27 . . 118.9 ?
C29 C28 C27 . . 121.6(2) ?
C29 C28 H28 . . 119.2 ?
C27 C28 H28 . . 119.2 ?
C28 C29 C30 . . 116.6(2) ?
C28 C29 C32 . . 121.3(2) ?
C30 C29 C32 . . 122.1(2) ?
C29 C30 C31 . . 122.2(2) ?
C29 C30 H30 . . 118.9 ?
C31 C30 H30 . . 118.9 ?
C26 C31 C30 . . 121.5(2) ?
C26 C31 H31 . . 119.2 ?
C30 C31 H31 . . 119.2 ?
C29 C32 H32A . . 109.5 ?
C29 C32 H32B . . 109.5 ?
H32A C32 H32B . . 109.5 ?
C29 C32 H32C . . 109.5 ?
H32A C32 H32C . . 109.5 ?
H32B C32 H32C . . 109.5 ?

loop_
_geom_bond_atom_site_label_1
_geom_bond_atom_site_label_2
_geom_bond_site_symmetry_2
_geom_bond_distance
_geom_bond_publ_flag
F1 C9 . 1.360(3) ?
O2 C12 . 1.372(3) ?
O2 C15 . 1.423(3) ?
O3 C17 . 1.216(3) ?
O4 C18 . 1.226(2) ?
O5 C25 . 1.239(2) ?
N6 C18 . 1.355(3) ?
N6 C17 . 1.408(3) ?
N6 C16 . 1.455(3) ?
N7 C17 . 1.332(3) ?
N7 C19 . 1.462(3) ?
N7 H7 . 0.8600 ?
N8 C25 . 1.348(2) ?
N8 C21 . 1.453(3) ?
N8 H8 . 0.8600 ?
C9 C10 . 1.350(4) ?
C9 C14 . 1.353(4) ?
C10 C11 . 1.385(4) ?
C10 H10 . 0.9300 ?
C11 C12 . 1.369(3) ?
C11 H11 . 0.9300 ?
C12 C13 . 1.377(4) ?
C13 C14 . 1.372(4) ?
C13 H13 . 0.9300 ?
C14 H14 . 0.9300 ?
C15 C16 . 1.496(3) ?
C15 H15A . 0.9700 ?
C15 H15B . 0.9700 ?
C16 H16A . 0.9700 ?
C16 H16B . 0.9700 ?
C18 C19 . 1.531(3) ?
C19 C24 . 1.522(3) ?
C19 C20 . 1.529(3) ?
C20 C21 . 1.523(3) ?
C20 H20A . 0.9700 ?
C20 H20B . 0.9700 ?
C21 C22 . 1.522(3) ?
C21 H21 . 0.9800 ?
C22 C23 . 1.520(3) ?
C22 H22A . 0.9700 ?
C22 H22B . 0.9700 ?
C23 C24 . 1.521(3) ?
C23 H23A . 0.9700 ?
C23 H23B . 0.9700 ?
C24 H24A . 0.9700 ?
C24 H24B . 0.9700 ?
C25 C26 . 1.490(3) ?
C26 C27 . 1.362(3) ?
C26 C31 . 1.364(3) ?
C27 C28 . 1.381(3) ?
C27 H27 . 0.9300 ?
C28 C29 . 1.351(3) ?
C28 H28 . 0.9300 ?
C29 C30 . 1.352(4) ?
C29 C32 . 1.513(4) ?
C30 C31 . 1.381(4) ?
C30 H30 . 0.9300 ?
C31 H31 . 0.9300 ?
C32 H32A . 0.9600 ?
C32 H32B . 0.9600 ?
C32 H32C . 0.9600 ?

loop_
_geom_hbond_atom_site_label_D
_geom_hbond_atom_site_label_H
_geom_hbond_atom_site_label_A
_geom_hbond_site_symmetry_A
_geom_hbond_distance_DH
_geom_hbond_distance_HA
_geom_hbond_distance_DA
_geom_hbond_angle_DHA
_geom_hbond_publ_flag
N7 H7 O5 2_565 0.86 2.06 2.892(3) 163 yes
N8 H8 O4 2_675 0.86 2.22 3.060(3) 165 yes
C27 H27 O4 2_675 0.93 2.45 3.370(3) 172 yes

loop_
_geom_torsion_atom_site_label_1
_geom_torsion_atom_site_label_2
_geom_torsion_atom_site_label_3
_geom_torsion_atom_site_label_4
_geom_torsion_site_symmetry_1
_geom_torsion_site_symmetry_2
_geom_torsion_site_symmetry_3
_geom_torsion_site_symmetry_4
_geom_torsion
_geom_torsion_publ_flag
C14 C9 C10 C11 . . . . -0.4(4) ?
F1 C9 C10 C11 . . . . 177.8(2) ?
C9 C10 C11 C12 . . . . -0.8(4) ?
C10 C11 C12 O2 . . . . -179.9(2) ?
C10 C11 C12 C13 . . . . 0.9(4) ?
C15 O2 C12 C11 . . . . 11.8(3) ?
C15 O2 C12 C13 . . . . -168.9(2) ?
C11 C12 C13 C14 . . . . 0.1(4) ?
O2 C12 C13 C14 . . . . -179.2(2) ?
C10 C9 C14 C13 . . . . 1.4(4) ?
F1 C9 C14 C13 . . . . -176.8(2) ?
C12 C13 C14 C9 . . . . -1.2(4) ?
C12 O2 C15 C16 . . . . -179.74(19) ?
C18 N6 C16 C15 . . . . 129.5(2) ?
C17 N6 C16 C15 . . . . -64.1(3) ?
O2 C15 C16 N6 . . . . -64.6(2) ?
C19 N7 C17 O3 . . . . -172.4(2) ?
C19 N7 C17 N6 . . . . 8.0(2) ?
C18 N6 C17 O3 . . . . 173.5(2) ?
C16 N6 C17 O3 . . . . 5.6(3) ?
C18 N6 C17 N7 . . . . -6.9(2) ?
C16 N6 C17 N7 . . . . -174.82(19) ?
C17 N6 C18 O4 . . . . -176.8(2) ?
C16 N6 C18 O4 . . . . -8.9(4) ?
C17 N6 C18 C19 . . . . 3.2(2) ?
C16 N6 C18 C19 . . . . 171.07(18) ?
C17 N7 C19 C24 . . . . -124.0(2) ?
C17 N7 C19 C20 . . . . 109.7(2) ?
C17 N7 C19 C18 . . . . -5.9(2) ?
O4 C18 C19 N7 . . . . -178.6(2) ?
N6 C18 C19 N7 . . . . 1.4(2) ?
O4 C18 C19 C24 . . . . -59.4(3) ?
N6 C18 C19 C24 . . . . 120.6(2) ?
O4 C18 C19 C20 . . . . 64.1(3) ?
N6 C18 C19 C20 . . . . -115.9(2) ?
N7 C19 C20 C21 . . . . 71.2(2) ?
C24 C19 C20 C21 . . . . -55.8(2) ?
C18 C19 C20 C21 . . . . -179.18(19) ?
C25 N8 C21 C22 . . . . -84.7(2) ?
C25 N8 C21 C20 . . . . 152.6(2) ?
C19 C20 C21 N8 . . . . 179.89(18) ?
C19 C20 C21 C22 . . . . 56.1(2) ?
N8 C21 C22 C23 . . . . -179.60(16) ?
C20 C21 C22 C23 . . . . -57.2(2) ?
C21 C22 C23 C24 . . . . 57.2(3) ?
C22 C23 C24 C19 . . . . -55.8(3) ?
N7 C19 C24 C23 . . . . -71.1(2) ?
C20 C19 C24 C23 . . . . 55.4(3) ?
C18 C19 C24 C23 . . . . 177.7(2) ?
C21 N8 C25 O5 . . . . -2.8(3) ?
C21 N8 C25 C26 . . . . 178.4(2) ?
O5 C25 C26 C27 . . . . -173.7(2) ?
N8 C25 C26 C27 . . . . 5.1(3) ?
O5 C25 C26 C31 . . . . 7.3(4) ?
N8 C25 C26 C31 . . . . -173.8(3) ?
C31 C26 C27 C28 . . . . -1.3(4) ?
C25 C26 C27 C28 . . . . 179.7(3) ?
C26 C27 C28 C29 . . . . -0.2(5) ?
C27 C28 C29 C30 . . . . 0.7(5) ?
C27 C28 C29 C32 . . . . -179.7(3) ?
C28 C29 C30 C31 . . . . 0.2(6) ?
C32 C29 C30 C31 . . . . -179.4(4) ?
C27 C26 C31 C30 . . . . 2.2(5) ?
C25 C26 C31 C30 . . . . -178.7(3) ?
C29 C30 C31 C26 . . . . -1.7(6) ?
